data_2200751
loop_
_publ_author_name
'Gilardi, Richard D.'
'Axenrod, Theodore'
'Sun, Jianguang'
'Flippen-Anderson, Judith L.'

_publ_section_title
;
 5,5-Dihydroxy-1,3-dipropionyl-1,3-diazacyclohexane
;
_journal_issue 12
_journal_name_full 'Acta Crystallographica Section E'
_journal_page_first o1183
_journal_page_last o1184
_journal_paper_doi 10.1107/S1600536801019006
_journal_volume 57
_journal_year 2001
_chemical_formula_iupac 'C10 H18 N2 O4'
_chemical_formula_moiety 'C10 H18 N2 O4'
_chemical_formula_sum 'C10 H18 N2 O4'
_chemical_formula_weight 230.26
_chemical_name_systematic
;
?
;
_space_group_IT_number 15
_symmetry_cell_setting monoclinic
_symmetry_space_group_name_Hall '-C 2yc'
_symmetry_space_group_name_H-M 'C 1 2/c 1'
_audit_creation_method SHELXL-97
_cell_angle_alpha 90.00
_cell_angle_beta 118.0230(10)
_cell_angle_gamma 90.00
_cell_formula_units_Z 8
_cell_length_a 24.2121(16)
_cell_length_b 5.3063(4)
_cell_length_c 19.7644(12)
_cell_measurement_reflns_used 3629
_cell_measurement_temperature 294(2)
_cell_measurement_theta_max 28.1
_cell_measurement_theta_min 2.7
_cell_volume 2241.6(3)
_computing_cell_refinement 'SAINT (Bruker, 2001)'
_computing_data_collection 'SMART (Bruker, 2001)'
_computing_data_reduction SAINT
_computing_molecular_graphics 'SHELXTL (Bruker, 2001)'
_computing_structure_refinement 'SHELXTL (Sheldrick, 1997)'
_computing_structure_solution 'SHELXTL (Sheldrick, 1997)'
_diffrn_ambient_temperature 294(2)
_diffrn_measured_fraction_theta_full .999
_diffrn_measured_fraction_theta_max .999
_diffrn_measurement_device_type 'Bruker SMART 1000'
_diffrn_measurement_method '\f and \w'
_diffrn_radiation_monochromator graphite
_diffrn_radiation_source 'fine-focus sealed tube'
_diffrn_radiation_type MoK\a
_diffrn_radiation_wavelength .71073
_diffrn_reflns_av_R_equivalents .0407
_diffrn_reflns_av_sigmaI/netI .0369
_diffrn_reflns_limit_h_max 29
_diffrn_reflns_limit_h_min -28
_diffrn_reflns_limit_k_max 6
_diffrn_reflns_limit_k_min -6
_diffrn_reflns_limit_l_max 23
_diffrn_reflns_limit_l_min -23
_diffrn_reflns_number 6438
_diffrn_reflns_theta_full 25.28
_diffrn_reflns_theta_max 25.28
_diffrn_reflns_theta_min 1.91
_diffrn_standards_number 0
_exptl_absorpt_coefficient_mu .105
_exptl_absorpt_correction_T_max .984
_exptl_absorpt_correction_T_min .961
_exptl_absorpt_correction_type integration
_exptl_absorpt_process_details '(Bruker, 2001)'
_exptl_crystal_colour colorless
_exptl_crystal_density_diffrn 1.365
_exptl_crystal_density_method 'not measured'
_exptl_crystal_description 'thick plate'
_exptl_crystal_F_000 992
_exptl_crystal_size_max .11
_exptl_crystal_size_mid .35
_exptl_crystal_size_min .40
_refine_diff_density_max .198
_refine_diff_density_min -.178
_refine_ls_extinction_method none
_refine_ls_goodness_of_fit_ref 1.237
_refine_ls_hydrogen_treatment mixed
_refine_ls_matrix_type full
_refine_ls_number_parameters 155
_refine_ls_number_reflns 2044
_refine_ls_number_restraints 0
_refine_ls_restrained_S_all 1.237
_refine_ls_R_factor_all .0884
_refine_ls_R_factor_gt .0656
_refine_ls_shift/su_max .003
_refine_ls_shift/su_mean .001
_refine_ls_structure_factor_coef Fsqd
_refine_ls_weighting_details 'calc w = 1/[\s^2^(Fo^2^)+(0.0406P)^2^+2.4823P] where P = (Fo^2^+2Fc^2^)/3'
_refine_ls_weighting_scheme calc
_refine_ls_wR_factor_ref .1346
_reflns_number_gt 1621
_reflns_number_total 2044
_reflns_threshold_expression I>2\s(I)
_cod_data_source_file om6067.cif
_cod_data_source_block I
_cod_depositor_comments
;
The following automatic conversions were performed:
'_symmetry_cell_setting' value 'Monoclinic' changed to 'monoclinic'
according to '/home/saulius/struct/CIF-dictionaries/cif_core.dic'
dictionary named 'cif_core.dic' version 2.4.1 from 2010-06-29.

Automatic conversion script
Id: cif_fix_enum 1527 2010-12-29 10:47:43Z saulius 

The following automatic conversions were performed:

'_symmetry_cell_setting' value 'Monoclinic' changed to 'monoclinic'
according to /home/saulius/struct/CIF-dictionaries/cif_core.dic
dictionary named 'cif_core.dic' version 2.4.1 from 2010-06-29.

Automatic conversion script
Id: cif_fix_values 1715 2011-07-08 13:25:40Z adriana 
;
_cod_original_sg_symbol_H-M 'C 2/c'
_cod_database_code 2200751
_cod_database_fobs_code 2200751

loop_
_symmetry_equiv_pos_as_xyz
'x, y, z'
'-x, y, -z+1/2'
'x+1/2, y+1/2, z'
'-x+1/2, y+1/2, -z+1/2'
'-x, -y, -z'
'x, -y, z-1/2'
'-x+1/2, -y+1/2, -z'
'x+1/2, -y+1/2, z-1/2'

loop_
_atom_site_label
_atom_site_fract_x
_atom_site_fract_y
_atom_site_fract_z
_atom_site_U_iso_or_equiv
_atom_site_adp_type
_atom_site_calc_flag
_atom_site_refinement_flags
_atom_site_occupancy
_atom_site_disorder_assembly
_atom_site_disorder_group
_atom_site_type_symbol
N1 .11545(9) .1981(4) .11352(11) .0345(5) Uani d . 1 . . N
C1 .12767(11) .0227(5) .07321(14) .0343(6) Uani d . 1 . . C
O1 .08695(9) -.0438(4) .00922(11) .0561(6) Uani d . 1 . . O
C1A .19260(12) -.0856(5) .10688(14) .0396(7) Uani d . 1 . . C
H1AA .2223 .0503 .1170 .048 Uiso calc R 1 . . H
H1AB .2025 -.1653 .1554 .048 Uiso calc R 1 . . H
C1B .20001(15) -.2757(6) .05528(17) .0594(9) Uani d . 1 . . C
H1BA .2425 -.3347 .0787 .089 Uiso calc R 1 . . H
H1BB .1899 -.1984 .0069 .089 Uiso calc R 1 . . H
H1BC .1724 -.4152 .0472 .089 Uiso calc R 1 . . H
C2 .15803(11) .2790(5) .19165(14) .0359(6) Uani d . 1 . . C
H2A .1983 .1977 .2089 .043 Uiso calc R 1 . . H
H2B .1642 .4598 .1925 .043 Uiso calc R 1 . . H
N3 .13260(9) .2143(4) .24266(11) .0327(5) Uani d . 1 . . N
C3 .15226(11) -.0008(5) .28538(13) .0340(6) Uani d . 1 . . C
O3 .19408(9) -.1287(4) .28501(11) .0495(5) Uani d . 1 . . O
C3A .12253(12) -.0661(5) .33506(15) .0411(7) Uani d . 1 . . C
H3AA .0798 -.1200 .3026 .049 Uiso calc R 1 . . H
H3AB .1211 .0840 .3622 .049 Uiso calc R 1 . . H
C3B .15687(14) -.2715(6) .39274(17) .0523(8) Uani d . 1 . . C
H3BA .1346 -.3110 .4208 .078 Uiso calc R 1 . . H
H3BB .1983 -.2147 .4276 .078 Uiso calc R 1 . . H
H3BC .1595 -.4194 .3664 .078 Uiso calc R 1 . . H
C4 .07162(11) .3322(5) .21959(14) .0374(6) Uani d . 1 . . C
H4A .0758 .5142 .2208 .045 Uiso calc R 1 . . H
H4B .0560 .2843 .2549 .045 Uiso calc R 1 . . H
C5 .02631(12) .2463(5) .13916(15) .0400(7) Uani d . 1 . . C
O5A .01854(10) -.0171(4) .14378(12) .0497(6) Uani d . 1 . . O
H5A -.0089(15) -.087(7) .104(2) .070(12) Uiso d . 1 . . H
O5B -.02987(9) .3789(5) .11659(12) .0548(6) Uani d . 1 . . O
C6 .05270(12) .3048(6) .08438(15) .0432(7) Uani d . 1 . . C
H6A .0255 .2345 .0343 .052 Uiso calc R 1 . . H
H6B .0544 .4858 .0789 .052 Uiso calc R 1 . . H
H5B -.0567(19) .302(7) .072(2) .092(13) Uiso d . 1 . . H

loop_
_atom_site_aniso_label
_atom_site_aniso_U_11
_atom_site_aniso_U_22
_atom_site_aniso_U_33
_atom_site_aniso_U_12
_atom_site_aniso_U_13
_atom_site_aniso_U_23
N1 .0278(11) .0452(13) .0270(11) .0008(10) .0099(9) .0007(10)
C1 .0329(14) .0412(16) .0294(14) -.0036(12) .0150(12) .0018(12)
O1 .0365(11) .0818(16) .0365(11) .0009(11) .0059(9) -.0196(11)
C1A .0333(15) .0489(17) .0330(14) .0007(13) .0126(12) .0010(13)
C1B .061(2) .069(2) .0457(18) .0226(18) .0226(15) .0014(16)
C2 .0314(14) .0408(16) .0318(13) -.0062(12) .0118(11) -.0059(12)
N3 .0276(11) .0403(13) .0285(11) .0001(10) .0118(9) -.0050(10)
C3 .0281(13) .0409(16) .0268(13) .0000(12) .0078(11) -.0066(12)
O3 .0478(12) .0546(13) .0505(12) .0163(10) .0268(10) .0070(10)
C3A .0401(15) .0450(17) .0372(15) -.0022(13) .0174(12) -.0046(13)
C3B .0571(19) .053(2) .0461(17) -.0030(16) .0239(15) .0081(15)
C4 .0373(15) .0380(16) .0350(14) .0034(12) .0155(12) -.0045(12)
C5 .0319(14) .0470(19) .0363(15) .0075(13) .0120(12) -.0022(13)
O5A .0435(12) .0511(14) .0492(13) -.0052(10) .0173(11) -.0092(11)
O5B .0352(11) .0792(16) .0426(12) .0202(11) .0121(10) -.0069(11)
C6 .0341(14) .0555(18) .0331(14) .0069(13) .0101(12) .0003(13)

loop_
_atom_type_symbol
_atom_type_description
_atom_type_scat_dispersion_real
_atom_type_scat_dispersion_imag
_atom_type_scat_source
C C .0033 .0016 'International Tables Vol C Tables 4.2.6.8 and 6.1.1.4'
H H .0000 .0000 'International Tables Vol C Tables 4.2.6.8 and 6.1.1.4'
N N .0061 .0033 'International Tables Vol C Tables 4.2.6.8 and 6.1.1.4'
O O .0106 .0060 'International Tables Vol C Tables 4.2.6.8 and 6.1.1.4'

loop_
_geom_angle_atom_site_label_1
_geom_angle_atom_site_label_2
_geom_angle_atom_site_label_3
_geom_angle
C1 N1 C2 125.9(2)
C1 N1 C6 120.8(2)
C2 N1 C6 112.9(2)
O1 C1 N1 120.8(2)
O1 C1 C1A 120.6(2)
N1 C1 C1A 118.5(2)
C1B C1A C1 112.9(2)
C1B C1A H1AA 109.0
C1 C1A H1AA 109.0
C1B C1A H1AB 109.0
C1 C1A H1AB 109.0
H1AA C1A H1AB 107.8
C1A C1B H1BA 109.5
C1A C1B H1BB 109.5
H1BA C1B H1BB 109.5
C1A C1B H1BC 109.5
H1BA C1B H1BC 109.5
H1BB C1B H1BC 109.5
N3 C2 N1 110.28(19)
N3 C2 H2A 109.6
N1 C2 H2A 109.6
N3 C2 H2B 109.6
N1 C2 H2B 109.6
H2A C2 H2B 108.1
C3 N3 C2 119.3(2)
C3 N3 C4 123.8(2)
C2 N3 C4 112.2(2)
O3 C3 N3 120.6(2)
O3 C3 C3A 121.8(2)
N3 C3 C3A 117.5(2)
C3 C3A C3B 113.3(2)
C3 C3A H3AA 108.9
C3B C3A H3AA 108.9
C3 C3A H3AB 108.9
C3B C3A H3AB 108.9
H3AA C3A H3AB 107.7
C3A C3B H3BA 109.5
C3A C3B H3BB 109.5
H3BA C3B H3BB 109.5
C3A C3B H3BC 109.5
H3BA C3B H3BC 109.5
H3BB C3B H3BC 109.5
N3 C4 C5 108.9(2)
N3 C4 H4A 109.9
C5 C4 H4A 109.9
N3 C4 H4B 109.9
C5 C4 H4B 109.9
H4A C4 H4B 108.3
O5B C5 O5A 112.1(2)
O5B C5 C4 107.3(2)
O5A C5 C4 106.3(2)
O5B C5 C6 109.8(2)
O5A C5 C6 111.0(2)
C4 C5 C6 110.2(2)
C5 O5A H5A 117(2)
C5 O5B H5B 103(2)
N1 C6 C5 110.2(2)
N1 C6 H6A 109.6
C5 C6 H6A 109.6
N1 C6 H6B 109.6
C5 C6 H6B 109.6
H6A C6 H6B 108.1

loop_
_geom_bond_atom_site_label_1
_geom_bond_atom_site_label_2
_geom_bond_site_symmetry_2
_geom_bond_distance
_geom_bond_publ_flag
N1 C1 . 1.345(3) ?
N1 C2 . 1.461(3) ?
N1 C6 . 1.462(3) ?
C1 O1 . 1.235(3) ?
C1 C1A . 1.504(4) ?
C1A C1B . 1.504(4) ?
C1A H1AA . .9700 ?
C1A H1AB . .9700 ?
C1B H1BA . .9600 ?
C1B H1BB . .9600 ?
C1B H1BC . .9600 ?
C2 N3 . 1.448(3) ?
C2 H2A . .9700 ?
C2 H2B . .9700 ?
N3 C3 . 1.366(3) ?
N3 C4 . 1.465(3) ?
C3 O3 . 1.222(3) ?
C3 C3A . 1.506(3) ?
C3A C3B . 1.513(4) ?
C3A H3AA . .9700 ?
C3A H3AB . .9700 ?
C3B H3BA . .9600 ?
C3B H3BB . .9600 ?
C3B H3BC . .9600 ?
C4 C5 . 1.517(4) ?
C4 H4A . .9700 ?
C4 H4B . .9700 ?
C5 O5B . 1.405(3) ?
C5 O5A . 1.419(3) ?
C5 C6 . 1.525(4) ?
O5A H5A . .84(3) ?
O5B H5B . .92(4) ?
C6 H6A . .9700 ?
C6 H6B . .9700 ?

loop_
_geom_hbond_atom_site_label_D
_geom_hbond_atom_site_label_H
_geom_hbond_atom_site_label_A
_geom_hbond_site_symmetry_A
_geom_hbond_distance_DH
_geom_hbond_distance_HA
_geom_hbond_distance_DA
_geom_hbond_angle_DHA
O5A H5A O1 5 .84(3) 2.26(3) 2.918(3) 136(3)
O5B H5B O1 5 .92(4) 1.97(4) 2.833(3) 157(3)

loop_
_cod_related_entry_id
_cod_related_entry_database
_cod_related_entry_code
1 ChemSpider 21132592
